data_7230919
loop_
_publ_author_name
'Yue, Qi'
'Liu, Xu'
'Guo, Wei-Xiao'
'Gao, En-Qing'

_publ_section_title
;
 Structural diversity and magnetic properties of Co(II)/Mn(II)/Ni(II)
 coordination polymers constructed from an unsymmetrical tetracarboxylic
 acid and varying N-donor ligands
;
_journal_name_full CrystEngComm
_journal_paper_doi 10.1039/C8CE00692J
_journal_year 2018
_chemical_formula_sum 'C2.22 H2.09 N0.25 Ni0.25 O0.98'
_chemical_formula_weight 62.37
_chemical_name_systematic
;
 ?
;
_space_group_crystal_system tetragonal
_space_group_IT_number 88
_space_group_name_Hall '-I 4ad'
_space_group_name_H-M_alt 'I 41/a'
_symmetry_space_group_name_Hall '-I 4ad'
_symmetry_space_group_name_H-M 'I 41/a :2'
_atom_sites_solution_hydrogens mixed
_audit_creation_method SHELXL-2014
_audit_update_record
;
2018-04-20 deposited with the CCDC.
2018-06-19 downloaded from the CCDC.
;
_cell_angle_alpha 90
_cell_angle_beta 90
_cell_angle_gamma 90
_cell_formula_units_Z 260
_cell_length_a 23.7839(6)
_cell_length_b 23.7839(6)
_cell_length_c 36.666(2)
_cell_measurement_reflns_used 7821
_cell_measurement_temperature 296(2)
_cell_measurement_theta_max 20.43
_cell_measurement_theta_min 2.42
_cell_volume 20741.0(14)
_computing_cell_refinement 'Bruker SMART'
_computing_data_collection 'Bruker SMART'
_computing_data_reduction 'Bruker SMART'
_computing_structure_refinement 'SHELXL-2014 (Sheldrick, 2014)'
_diffrn_ambient_temperature 296(2)
_diffrn_measured_fraction_theta_full 1.000
_diffrn_measured_fraction_theta_max 0.997
_diffrn_measurement_device_type 'CCD area detector'
_diffrn_measurement_method 'phi and omega scans'
_diffrn_radiation_type MoK\a
_diffrn_radiation_wavelength 0.71073
_diffrn_reflns_av_R_equivalents 0.1358
_diffrn_reflns_av_unetI/netI 0.0981
_diffrn_reflns_Laue_measured_fraction_full 1.000
_diffrn_reflns_Laue_measured_fraction_max 0.997
_diffrn_reflns_limit_h_max 31
_diffrn_reflns_limit_h_min -31
_diffrn_reflns_limit_k_max 30
_diffrn_reflns_limit_k_min -31
_diffrn_reflns_limit_l_max 47
_diffrn_reflns_limit_l_min -48
_diffrn_reflns_number 144022
_diffrn_reflns_point_group_measured_fraction_full 1.000
_diffrn_reflns_point_group_measured_fraction_max 0.997
_diffrn_reflns_theta_full 25.242
_diffrn_reflns_theta_max 28.402
_diffrn_reflns_theta_min 1.020
_exptl_absorpt_coefficient_mu 1.490
_exptl_crystal_colour green
_exptl_crystal_density_diffrn 1.298
_exptl_crystal_density_method 'not measured'
_exptl_crystal_description prism
_exptl_crystal_F_000 8288
_refine_diff_density_max 1.041
_refine_diff_density_min -0.405
_refine_diff_density_rms 0.113
_refine_ls_extinction_method none
_refine_ls_goodness_of_fit_ref 0.982
_refine_ls_hydrogen_treatment mixed
_refine_ls_matrix_type full
_refine_ls_number_parameters 589
_refine_ls_number_reflns 12983
_refine_ls_number_restraints 16
_refine_ls_restrained_S_all 0.982
_refine_ls_R_factor_all 0.1139
_refine_ls_R_factor_gt 0.0522
_refine_ls_shift/su_max 0.000
_refine_ls_shift/su_mean 0.000
_refine_ls_structure_factor_coef Fsqd
_refine_ls_weighting_details 'w=1/[\s^2^(Fo^2^)+(0.0590P)^2^] where P=(Fo^2^+2Fc^2^)/3'
_refine_ls_weighting_scheme calc
_refine_ls_wR_factor_gt 0.1238
_refine_ls_wR_factor_ref 0.1357
_reflns_Friedel_coverage 0.000
_reflns_number_gt 6958
_reflns_number_total 12983
_reflns_threshold_expression 'I > 2\s(I)'
_cod_data_source_file c8ce00692j2.cif
_cod_data_source_block 7
_cod_original_cell_volume 20740.8(16)
_cod_database_code 7230919
_shelx_space_group_comment
;
The symmetry employed for this shelxl refinement is uniquely defined
by the following loop, which should always be used as a source of
symmetry information in preference to the above space-group names.
They are only intended as comments.
;
_shelxl_version_number 2014-3

loop_
_space_group_symop_operation_xyz
'x, y, z'
'-x+1/2, -y, z+1/2'
'-y+3/4, x+1/4, z+1/4'
'y+3/4, -x+3/4, z+3/4'
'x+1/2, y+1/2, z+1/2'
'-x+1, -y+1/2, z+1'
'-y+5/4, x+3/4, z+3/4'
'y+5/4, -x+5/4, z+5/4'
'-x, -y, -z'
'x-1/2, y, -z-1/2'
'y-3/4, -x-1/4, -z-1/4'
'-y-3/4, x-3/4, -z-3/4'
'-x+1/2, -y+1/2, -z+1/2'
'x, y+1/2, -z'
'y-1/4, -x+1/4, -z+1/4'
'-y-1/4, x-1/4, -z-1/4'

loop_
_atom_site_label
_atom_site_type_symbol
_atom_site_fract_x
_atom_site_fract_y
_atom_site_fract_z
_atom_site_U_iso_or_equiv
_atom_site_adp_type
_atom_site_occupancy
_atom_site_site_symmetry_order
_atom_site_calc_flag
_atom_site_refinement_flags_posn
_atom_site_refinement_flags_adp
Ni1 Ni 0.31494(2) 0.14852(2) -0.00504(2) 0.03229(14) Uani 1 1 d . .
Ni2 Ni 0.21238(2) 0.14670(2) 0.04215(2) 0.03370(14) Uani 1 1 d . .
Ni3 Ni 0.20153(2) 0.12821(2) -0.04247(2) 0.03381(14) Uani 1 1 d . .
Ni4 Ni 0.25181(2) 0.03461(2) 0.00608(2) 0.03602(15) Uani 1 1 d . .
N1 N 0.32559(14) -0.01233(14) 0.00768(11) 0.0433(9) Uani 1 1 d . .
N3 N 0.12655(13) 0.17204(14) -0.04419(9) 0.0388(8) Uani 1 1 d . .
N2 N 0.60423(13) -0.11757(13) 0.00663(10) 0.0380(8) Uani 1 1 d . .
N4 N 0.13524(14) 0.18712(15) 0.05061(10) 0.0411(9) Uani 1 1 d . .
O1 O 0.33609(11) 0.21044(11) 0.03161(8) 0.0386(7) Uani 1 1 d . .
O2 O 0.25720(11) 0.21245(11) 0.06632(7) 0.0380(7) Uani 1 1 d . .
O3 O 0.26481(17) 0.32238(16) 0.01777(11) 0.0821(12) Uani 1 1 d . .
O4 O 0.22864(18) 0.38113(16) 0.05806(12) 0.0943(14) Uani 1 1 d . .
O5 O 0.31229(11) 0.07179(12) 0.17304(9) 0.0464(8) Uani 1 1 d . .
O6 O 0.29303(12) 0.04747(12) 0.11621(9) 0.0534(8) Uani 1 1 d . .
O7 O 0.42177(12) 0.01446(11) 0.16239(8) 0.0464(8) Uani 1 1 d . .
O8 O 0.48433(15) 0.01464(14) 0.11732(9) 0.0665(10) Uani 1 1 d . .
O9 O 0.28332(10) 0.09911(11) 0.03646(8) 0.0330(6) Uani 1 1 d D .
H9A H 0.3071(16) 0.0922(19) 0.0532(10) 0.066(16) Uiso 1 1 d D .
O10 O 0.23510(10) 0.18169(12) -0.00599(8) 0.0329(6) Uani 1 1 d D .
H10A H 0.235(2) 0.2154(9) -0.0100(14) 0.079(19) Uiso 1 1 d D .
O11 O 0.18263(11) 0.08657(11) 0.00601(8) 0.0375(7) Uani 1 1 d D .
H11A H 0.1534(13) 0.0671(17) 0.0116(13) 0.066(16) Uiso 1 1 d D .
O12 O 0.27645(11) 0.08723(11) -0.03494(8) 0.0327(6) Uani 1 1 d D .
H12A H 0.2840(18) 0.0794(18) -0.0561(6) 0.054(15) Uiso 1 1 d D .
O13 O 0.33350(13) 0.19698(14) -0.05177(10) 0.0500(8) Uani 1 1 d D .
H13B H 0.3037(13) 0.1921(16) -0.0643(11) 0.061(16) Uiso 1 1 d D .
H13A H 0.339(2) 0.2334(9) -0.0518(15) 0.10(2) Uiso 1 1 d D .
O14 O 0.19862(15) 0.10554(18) 0.09175(10) 0.0707(11) Uani 1 1 d D .
H14B H 0.2219(13) 0.0802(13) 0.0961(11) 0.035(12) Uiso 1 1 d D .
H14C H 0.1669(14) 0.086(3) 0.099(3) 0.29(6) Uiso 1 1 d D .
O15 O 0.22009(14) -0.01238(15) 0.05044(10) 0.0556(9) Uani 1 1 d D .
H15C H 0.190(3) 0.005(3) 0.059(3) 0.31(6) Uiso 1 1 d D .
H15B H 0.210(4) -0.0468(13) 0.053(3) 0.21(4) Uiso 1 1 d D .
O16 O 0.20948(14) -0.01835(13) -0.02977(10) 0.0545(9) Uani 1 1 d D .
H16B H 0.1967(19) -0.0049(14) -0.0486(8) 0.060(17) Uiso 1 1 d D .
H16C H 0.2109(19) -0.0548(8) -0.0336(11) 0.061(15) Uiso 1 1 d D .
C1 C 0.30522(17) 0.22948(15) 0.05651(11) 0.0323(9) Uani 1 1 d . .
C2 C 0.33020(18) 0.27661(16) 0.07878(12) 0.0389(10) Uani 1 1 d . .
C3 C 0.3105(2) 0.33131(17) 0.07537(12) 0.0500(12) Uani 1 1 d . .
C4 C 0.2637(2) 0.3452(2) 0.04773(16) 0.0623(15) Uani 1 1 d . .
C5 C 0.3330(3) 0.37311(19) 0.09765(16) 0.0690(16) Uani 1 1 d . .
H5A H 0.3183 0.4093 0.0968 0.083 Uiso 1 1 calc R U
C6 C 0.3758(3) 0.3613(2) 0.12053(16) 0.0744(17) Uani 1 1 d . .
H6A H 0.3909 0.3900 0.1346 0.089 Uiso 1 1 calc R U
C7 C 0.3981(2) 0.3076(2) 0.12371(13) 0.0567(13) Uani 1 1 d . .
H7A H 0.4287 0.3005 0.1389 0.068 Uiso 1 1 calc R U
C8 C 0.37308(19) 0.26414(17) 0.10316(12) 0.0424(11) Uani 1 1 d . .
C9 C 0.39222(18) 0.20547(16) 0.10874(11) 0.0385(10) Uani 1 1 d . .
C10 C 0.35282(17) 0.16550(17) 0.11926(11) 0.0403(10) Uani 1 1 d . .
H10B H 0.3152 0.1759 0.1212 0.048 Uiso 1 1 calc R U
C11 C 0.36813(17) 0.11057(16) 0.12698(10) 0.0357(10) Uani 1 1 d . .
C12 C 0.32145(16) 0.07238(17) 0.13996(13) 0.0388(10) Uani 1 1 d . .
C13 C 0.42388(17) 0.09435(17) 0.12352(11) 0.0379(10) Uani 1 1 d . .
C14 C 0.44444(18) 0.03661(18) 0.13474(13) 0.0418(10) Uani 1 1 d . .
C15 C 0.46238(18) 0.13400(18) 0.11190(12) 0.0472(11) Uani 1 1 d . .
H15A H 0.4998 0.1235 0.1089 0.057 Uiso 1 1 calc R U
C16 C 0.44711(19) 0.18754(18) 0.10485(12) 0.0483(12) Uani 1 1 d . .
H16A H 0.4743 0.2131 0.0972 0.058 Uiso 1 1 calc R U
C17 C 0.35391(19) -0.0201(2) 0.03854(14) 0.0621(15) Uani 1 1 d . .
H17A H 0.3363 -0.0112 0.0605 0.075 Uiso 1 1 calc R U
C18 C 0.3496(2) -0.0296(2) -0.02145(14) 0.0663(16) Uani 1 1 d . .
H18A H 0.3293 -0.0271 -0.0431 0.080 Uiso 1 1 calc R U
C19 C 0.40745(19) -0.0405(2) 0.03959(14) 0.0679(16) Uani 1 1 d . .
H19A H 0.4261 -0.0430 0.0618 0.082 Uiso 1 1 calc R U
C20 C 0.40426(19) -0.0520(2) -0.02337(15) 0.0666(16) Uani 1 1 d . .
H20A H 0.4196 -0.0628 -0.0456 0.080 Uiso 1 1 calc R U
C21 C 0.43414(15) -0.05744(16) 0.00815(12) 0.0360(10) Uani 1 1 d . .
C22 C 0.49242(16) -0.07878(17) 0.00822(12) 0.0395(10) Uani 1 1 d . .
C23 C 0.5244(2) -0.0834(3) 0.03861(15) 0.093(2) Uani 1 1 d . .
H23A H 0.5091 -0.0737 0.0611 0.111 Uiso 1 1 calc R U
C24 C 0.5197(2) -0.0924(3) -0.02321(15) 0.090(2) Uani 1 1 d . .
H24A H 0.5009 -0.0889 -0.0453 0.108 Uiso 1 1 calc R U
C25 C 0.5786(2) -0.1019(3) 0.03689(14) 0.091(2) Uani 1 1 d . .
H25A H 0.5989 -0.1037 0.0585 0.109 Uiso 1 1 calc R U
C26 C 0.5746(2) -0.1113(3) -0.02304(14) 0.083(2) Uani 1 1 d . .
H26A H 0.5913 -0.1200 -0.0453 0.099 Uiso 1 1 calc R U
C27 C 0.12813(17) 0.24213(18) 0.04904(13) 0.0503(12) Uani 1 1 d . .
H27A H 0.1599 0.2645 0.0461 0.060 Uiso 1 1 calc R U
C28 C 0.08854(17) 0.15711(18) 0.05647(14) 0.0504(12) Uani 1 1 d . .
H28A H 0.0920 0.1182 0.0581 0.061 Uiso 1 1 calc R U
C29 C 0.07655(18) 0.26863(19) 0.05152(14) 0.0549(13) Uani 1 1 d . .
H29A H 0.0741 0.3075 0.0494 0.066 Uiso 1 1 calc R U
C30 C 0.03604(18) 0.17973(19) 0.06029(14) 0.0550(13) Uani 1 1 d . .
H30A H 0.0054 0.1565 0.0649 0.066 Uiso 1 1 calc R U
C31 C 0.02844(16) 0.23683(19) 0.05726(12) 0.0443(11) Uani 1 1 d . .
C32 C 0.12658(17) 0.22769(18) -0.04485(12) 0.0428(11) Uani 1 1 d . .
H32A H 0.1610 0.2462 -0.0461 0.051 Uiso 1 1 calc R U
C33 C 0.07672(17) 0.14673(18) -0.04231(13) 0.0461(11) Uani 1 1 d . .
H33A H 0.0758 0.1076 -0.0423 0.055 Uiso 1 1 calc R U
C34 C 0.07814(17) 0.25968(18) -0.04385(11) 0.0423(11) Uani 1 1 d . .
H34A H 0.0803 0.2987 -0.0445 0.051 Uiso 1 1 calc R U
C35 C 0.02677(18) 0.17500(18) -0.04035(13) 0.0483(12) Uani 1 1 d . .
H35A H -0.0068 0.1553 -0.0380 0.058 Uiso 1 1 calc R U
C36 C 0.02660(16) 0.23333(18) -0.04191(11) 0.0384(10) Uani 1 1 d . .

loop_
_atom_site_aniso_label
_atom_site_aniso_U_11
_atom_site_aniso_U_22
_atom_site_aniso_U_33
_atom_site_aniso_U_23
_atom_site_aniso_U_13
_atom_site_aniso_U_12
Ni1 0.0201(2) 0.0338(3) 0.0430(3) -0.0035(2) -0.0038(2) 0.0068(2)
Ni2 0.0229(3) 0.0349(3) 0.0434(3) -0.0014(2) -0.0005(2) 0.0106(2)
Ni3 0.0232(3) 0.0337(3) 0.0445(3) -0.0059(2) -0.0084(2) 0.0100(2)
Ni4 0.0244(3) 0.0295(3) 0.0541(4) -0.0035(2) -0.0063(2) 0.0100(2)
N1 0.035(2) 0.035(2) 0.060(3) -0.0098(18) -0.0054(19) 0.0165(16)
N3 0.0318(19) 0.040(2) 0.045(2) -0.0012(17) -0.0105(16) 0.0168(16)
N2 0.0271(18) 0.0364(19) 0.050(2) -0.0034(17) -0.0039(17) 0.0075(14)
N4 0.0330(19) 0.045(2) 0.045(2) 0.0064(17) -0.0018(17) 0.0111(16)
O1 0.0305(15) 0.0342(15) 0.0511(19) -0.0085(14) -0.0068(14) 0.0046(12)
O2 0.0305(15) 0.0394(16) 0.0440(18) -0.0076(13) -0.0027(13) 0.0081(12)
O3 0.106(3) 0.077(3) 0.063(3) 0.004(2) -0.013(2) 0.050(2)
O4 0.112(3) 0.068(3) 0.103(3) 0.026(2) 0.032(3) 0.052(2)
O5 0.0339(16) 0.0523(19) 0.053(2) 0.0204(16) -0.0065(15) -0.0124(14)
O6 0.0384(17) 0.0482(19) 0.074(2) 0.0088(17) -0.0120(16) -0.0106(14)
O7 0.0522(19) 0.0353(16) 0.052(2) 0.0077(14) 0.0025(15) -0.0049(14)
O8 0.073(2) 0.066(2) 0.060(2) 0.0140(18) 0.0084(19) 0.0255(19)
O9 0.0214(14) 0.0361(15) 0.0415(18) -0.0019(13) -0.0051(13) 0.0081(11)
O10 0.0237(14) 0.0301(16) 0.0449(17) -0.0023(14) -0.0047(12) 0.0096(12)
O11 0.0196(14) 0.0352(16) 0.058(2) -0.0031(14) -0.0036(13) 0.0057(12)
O12 0.0263(14) 0.0359(16) 0.0357(18) -0.0079(13) -0.0030(13) 0.0078(11)
O13 0.0347(18) 0.051(2) 0.064(2) 0.0069(17) -0.0044(17) 0.0011(15)
O14 0.041(2) 0.107(3) 0.064(2) 0.034(2) 0.0077(18) 0.032(2)
O15 0.053(2) 0.0410(19) 0.073(3) 0.0014(18) 0.0029(18) 0.0042(16)
O16 0.059(2) 0.0314(18) 0.073(3) -0.0069(17) -0.0259(19) 0.0100(16)
C1 0.034(2) 0.028(2) 0.035(2) 0.0018(18) -0.0072(19) 0.0127(17)
C2 0.049(3) 0.022(2) 0.046(3) 0.0008(19) 0.005(2) -0.0014(18)
C3 0.084(4) 0.025(2) 0.040(3) -0.001(2) 0.011(3) 0.010(2)
C4 0.084(4) 0.040(3) 0.063(4) 0.024(3) 0.014(3) 0.026(3)
C5 0.107(5) 0.021(2) 0.079(4) 0.002(3) 0.028(4) -0.002(3)
C6 0.108(5) 0.049(3) 0.067(4) -0.016(3) 0.010(4) -0.031(3)
C7 0.067(3) 0.052(3) 0.052(3) 0.002(2) -0.003(3) -0.026(3)
C8 0.055(3) 0.034(2) 0.039(3) 0.003(2) -0.004(2) -0.017(2)
C9 0.045(3) 0.032(2) 0.038(3) 0.0148(19) -0.015(2) -0.0113(19)
C10 0.036(2) 0.041(2) 0.043(3) 0.009(2) -0.013(2) -0.0016(19)
C11 0.044(2) 0.036(2) 0.027(2) 0.0077(18) -0.0131(19) -0.0075(19)
C12 0.027(2) 0.036(2) 0.053(3) 0.014(2) -0.005(2) 0.0007(18)
C13 0.036(2) 0.045(2) 0.033(2) 0.0032(19) -0.0036(19) -0.0009(19)
C14 0.037(2) 0.042(3) 0.047(3) 0.008(2) -0.007(2) 0.001(2)
C15 0.036(2) 0.047(3) 0.058(3) 0.006(2) -0.001(2) -0.010(2)
C16 0.047(3) 0.043(3) 0.055(3) 0.011(2) -0.004(2) -0.014(2)
C17 0.045(3) 0.090(4) 0.052(3) -0.001(3) 0.005(2) 0.040(3)
C18 0.056(3) 0.090(4) 0.053(3) -0.030(3) -0.024(3) 0.036(3)
C19 0.044(3) 0.099(4) 0.061(3) 0.006(3) -0.011(3) 0.040(3)
C20 0.046(3) 0.092(4) 0.062(3) -0.036(3) -0.017(3) 0.035(3)
C21 0.023(2) 0.034(2) 0.051(3) -0.007(2) -0.0043(19) 0.0096(17)
C22 0.024(2) 0.042(2) 0.052(3) -0.004(2) -0.003(2) 0.0081(18)
C23 0.048(3) 0.172(7) 0.058(4) -0.022(4) -0.008(3) 0.061(4)
C24 0.043(3) 0.166(6) 0.061(4) -0.030(4) -0.021(3) 0.054(4)
C25 0.042(3) 0.190(7) 0.041(3) -0.018(4) -0.014(3) 0.056(4)
C26 0.048(3) 0.152(6) 0.047(3) -0.034(4) -0.012(3) 0.049(4)
C27 0.030(2) 0.043(3) 0.077(4) -0.005(2) 0.008(2) 0.004(2)
C28 0.031(2) 0.033(2) 0.087(4) 0.008(2) 0.004(2) 0.0136(19)
C29 0.034(2) 0.041(3) 0.091(4) -0.005(3) 0.002(3) 0.009(2)
C30 0.034(2) 0.047(3) 0.084(4) 0.016(3) 0.009(2) 0.009(2)
C31 0.032(2) 0.059(3) 0.042(3) -0.003(2) 0.003(2) 0.021(2)
C32 0.029(2) 0.045(3) 0.054(3) 0.001(2) -0.008(2) 0.0090(19)
C33 0.036(2) 0.038(2) 0.065(3) -0.002(2) -0.012(2) 0.0113(19)
C34 0.042(2) 0.046(3) 0.039(3) -0.003(2) -0.007(2) 0.019(2)
C35 0.030(2) 0.045(3) 0.070(3) -0.003(2) -0.004(2) 0.0071(19)
C36 0.030(2) 0.053(3) 0.033(2) -0.001(2) 0.0028(18) 0.0185(19)

loop_
_atom_type_symbol
_atom_type_description
_atom_type_scat_dispersion_real
_atom_type_scat_dispersion_imag
_atom_type_scat_source
C C 0.0033 0.0016 'International Tables Vol C Tables 4.2.6.8 and 6.1.1.4'
H H 0.0000 0.0000 'International Tables Vol C Tables 4.2.6.8 and 6.1.1.4'
N N 0.0061 0.0033 'International Tables Vol C Tables 4.2.6.8 and 6.1.1.4'
O O 0.0106 0.0060 'International Tables Vol C Tables 4.2.6.8 and 6.1.1.4'
Ni Ni 0.3393 1.1124 'International Tables Vol C Tables 4.2.6.8 and 6.1.1.4'

loop_
_geom_angle_atom_site_label_1
_geom_angle_atom_site_label_2
_geom_angle_atom_site_label_3
_geom_angle
_geom_angle_site_symmetry_1
_geom_angle_site_symmetry_3
O12 Ni1 O1 166.52(11) . .
O12 Ni1 O10 81.42(10) . .
O1 Ni1 O10 87.84(11) . .
O12 Ni1 N2 98.52(12) . 9_655
O1 Ni1 N2 92.65(12) . 9_655
O10 Ni1 N2 176.94(13) . 9_655
O12 Ni1 O9 79.98(11) . .
O1 Ni1 O9 90.87(11) . .
O10 Ni1 O9 83.95(11) . .
N2 Ni1 O9 99.06(12) 9_655 .
O12 Ni1 O13 92.73(13) . .
O1 Ni1 O13 95.06(13) . .
O10 Ni1 O13 88.27(12) . .
N2 Ni1 O13 88.67(13) 9_655 .
O9 Ni1 O13 170.04(12) . .
O12 Ni1 Ni2 86.25(8) . .
O1 Ni1 Ni2 80.32(8) . .
O10 Ni1 Ni2 42.47(8) . .
N2 Ni1 Ni2 140.59(10) 9_655 .
O9 Ni1 Ni2 42.97(7) . .
O13 Ni1 Ni2 130.38(8) . .
O10 Ni2 O9 85.31(11) . .
O10 Ni2 O11 79.49(12) . .
O9 Ni2 O11 80.47(10) . .
O10 Ni2 O2 85.75(11) . .
O9 Ni2 O2 92.09(10) . .
O11 Ni2 O2 163.93(11) . .
O10 Ni2 O14 172.87(12) . .
O9 Ni2 O14 87.63(12) . .
O11 Ni2 O14 100.34(15) . .
O2 Ni2 O14 93.52(15) . .
O10 Ni2 N4 100.04(12) . .
O9 Ni2 N4 173.30(13) . .
O11 Ni2 N4 96.45(12) . .
O2 Ni2 N4 92.32(12) . .
O14 Ni2 N4 87.07(13) . .
O10 Ni2 Ni1 43.29(7) . .
O9 Ni2 Ni1 43.55(8) . .
O11 Ni2 Ni1 85.33(8) . .
O2 Ni2 Ni1 79.54(8) . .
O14 Ni2 Ni1 129.61(9) . .
N4 Ni2 Ni1 142.51(10) . .
O10 Ni3 O12 82.30(10) . .
O10 Ni3 N3 92.51(12) . .
O12 Ni3 N3 173.78(13) . .
O10 Ni3 O11 79.56(11) . .
O12 Ni3 O11 81.18(11) . .
N3 Ni3 O11 94.56(12) . .
O10 Ni3 O5 169.30(10) . 7_444
O12 Ni3 O5 87.45(11) . 7_444
N3 Ni3 O5 97.53(12) . 7_444
O11 Ni3 O5 95.88(12) . 7_444
O10 Ni3 O7 93.37(12) . 7_444
O12 Ni3 O7 90.34(11) . 7_444
N3 Ni3 O7 93.39(12) . 7_444
O11 Ni3 O7 169.57(10) . 7_444
O5 Ni3 O7 89.74(12) 7_444 7_444
O9 Ni4 O12 80.55(11) . .
O9 Ni4 O11 80.95(10) . .
O12 Ni4 O11 81.98(11) . .
O9 Ni4 N1 94.49(12) . .
O12 Ni4 N1 96.18(13) . .
O11 Ni4 N1 175.29(12) . .
O9 Ni4 O16 168.18(12) . .
O12 Ni4 O16 92.55(13) . .
O11 Ni4 O16 88.62(12) . .
N1 Ni4 O16 95.80(13) . .
O9 Ni4 O15 96.24(13) . .
O12 Ni4 O15 173.45(12) . .
O11 Ni4 O15 91.89(13) . .
N1 Ni4 O15 89.75(14) . .
O16 Ni4 O15 89.62(15) . .
C18 N1 C17 116.1(4) . .
C18 N1 Ni4 121.7(3) . .
C17 N1 Ni4 121.7(3) . .
C32 N3 C33 117.0(3) . .
C32 N3 Ni3 120.3(3) . .
C33 N3 Ni3 122.6(3) . .
C26 N2 C25 114.8(4) . .
C26 N2 Ni1 121.4(3) . 9_655
C25 N2 Ni1 123.7(3) . 9_655
C27 N4 C28 115.4(3) . .
C27 N4 Ni2 124.1(3) . .
C28 N4 Ni2 120.4(3) . .
C1 O1 Ni1 126.2(3) . .
C1 O2 Ni2 125.5(2) . .
C12 O5 Ni3 117.8(3) . 8_444
C14 O7 Ni3 132.7(3) . 8_444
Ni4 O9 Ni2 99.73(11) . .
Ni4 O9 Ni1 99.18(12) . .
Ni2 O9 Ni1 93.48(11) . .
Ni4 O9 H9A 120(3) . .
Ni2 O9 H9A 126(3) . .
Ni1 O9 H9A 114(3) . .
Ni3 O10 Ni2 102.35(13) . .
Ni3 O10 Ni1 97.77(11) . .
Ni2 O10 Ni1 94.25(11) . .
Ni3 O10 H10A 121(4) . .
Ni2 O10 H10A 124(4) . .
Ni1 O10 H10A 112(4) . .
Ni4 O11 Ni2 98.08(11) . .
Ni4 O11 Ni3 96.54(12) . .
Ni2 O11 Ni3 98.27(12) . .
Ni4 O11 H11A 109(3) . .
Ni2 O11 H11A 120(3) . .
Ni3 O11 H11A 129(3) . .
Ni1 O12 Ni4 99.83(13) . .
Ni1 O12 Ni3 97.05(11) . .
Ni4 O12 Ni3 98.11(12) . .
Ni1 O12 H12A 125(3) . .
Ni4 O12 H12A 128(3) . .
Ni3 O12 H12A 100(3) . .
Ni1 O13 H13B 101(3) . .
Ni1 O13 H13A 125(4) . .
H13B O13 H13A 105(3) . .
Ni2 O14 H14B 114(3) . .
Ni2 O14 H14C 128(6) . .
H14B O14 H14C 97(3) . .
Ni4 O15 H15C 108(7) . .
Ni4 O15 H15B 133(6) . .
H15C O15 H15B 101(3) . .
Ni4 O16 H16B 118(3) . .
Ni4 O16 H16C 133(3) . .
H16B O16 H16C 105(3) . .
O1 C1 O2 128.3(4) . .
O1 C1 C2 115.5(4) . .
O2 C1 C2 116.1(4) . .
C8 C2 C3 120.4(4) . .
C8 C2 C1 118.6(3) . .
C3 C2 C1 121.0(4) . .
C2 C3 C5 119.1(5) . .
C2 C3 C4 120.3(4) . .
C5 C3 C4 120.6(4) . .
O3 C4 O4 126.0(5) . .
O3 C4 C3 118.6(4) . .
O4 C4 C3 115.4(5) . .
C6 C5 C3 120.3(5) . .
C6 C5 H5A 119.8 . .
C3 C5 H5A 119.8 . .
C5 C6 C7 122.2(5) . .
C5 C6 H6A 118.9 . .
C7 C6 H6A 118.9 . .
C6 C7 C8 117.8(5) . .
C6 C7 H7A 121.1 . .
C8 C7 H7A 121.1 . .
C2 C8 C7 119.9(4) . .
C2 C8 C9 121.0(4) . .
C7 C8 C9 119.1(4) . .
C16 C9 C10 117.1(4) . .
C16 C9 C8 124.5(4) . .
C10 C9 C8 118.4(4) . .
C11 C10 C9 121.6(4) . .
C11 C10 H10B 119.2 . .
C9 C10 H10B 119.2 . .
C13 C11 C10 119.7(4) . .
C13 C11 C12 124.3(4) . .
C10 C11 C12 116.0(4) . .
O5 C12 O6 125.7(4) . .
O5 C12 C11 116.5(4) . .
O6 C12 C11 117.5(4) . .
C15 C13 C11 118.2(4) . .
C15 C13 C14 119.2(4) . .
C11 C13 C14 122.4(4) . .
O8 C14 O7 123.8(4) . .
O8 C14 C13 118.8(4) . .
O7 C14 C13 117.3(4) . .
C16 C15 C13 121.7(4) . .
C16 C15 H15A 119.2 . .
C13 C15 H15A 119.2 . .
C15 C16 C9 121.7(4) . .
C15 C16 H16A 119.1 . .
C9 C16 H16A 119.1 . .
N1 C17 C19 123.2(4) . .
N1 C17 H17A 118.4 . .
C19 C17 H17A 118.4 . .
N1 C18 C20 125.1(4) . .
N1 C18 H18A 117.4 . .
C20 C18 H18A 117.4 . .
C17 C19 C21 120.7(5) . .
C17 C19 H19A 119.6 . .
C21 C19 H19A 119.6 . .
C21 C20 C18 118.4(4) . .
C21 C20 H20A 120.8 . .
C18 C20 H20A 120.8 . .
C20 C21 C19 116.2(4) . .
C20 C21 C22 121.6(4) . .
C19 C21 C22 122.2(4) . .
C23 C22 C24 114.2(4) . .
C23 C22 C21 123.8(4) . .
C24 C22 C21 121.9(4) . .
C22 C23 C25 121.3(5) . .
C22 C23 H23A 119.4 . .
C25 C23 H23A 119.4 . .
C22 C24 C26 121.7(5) . .
C22 C24 H24A 119.2 . .
C26 C24 H24A 119.2 . .
N2 C25 C23 124.5(5) . .
N2 C25 H25A 117.8 . .
C23 C25 H25A 117.8 . .
N2 C26 C24 123.5(5) . .
N2 C26 H26A 118.3 . .
C24 C26 H26A 118.3 . .
N4 C27 C29 124.2(4) . .
N4 C27 H27A 117.9 . .
C29 C27 H27A 117.9 . .
N4 C28 C30 124.4(4) . .
N4 C28 H28A 117.8 . .
C30 C28 H28A 117.8 . .
C27 C29 C31 119.6(4) . .
C27 C29 H29A 120.2 . .
C31 C29 H29A 120.2 . .
C28 C30 C31 120.1(4) . .
C28 C30 H30A 120.0 . .
C31 C30 H30A 120.0 . .
C30 C31 C29 116.2(4) . .
C30 C31 C31 122.3(5) . 6_454
C29 C31 C31 121.3(5) . 6_454
N3 C32 C34 123.4(4) . .
N3 C32 H32A 118.3 . .
C34 C32 H32A 118.3 . .
N3 C33 C35 123.7(4) . .
N3 C33 H33A 118.2 . .
C35 C33 H33A 118.2 . .
C36 C34 C32 119.5(4) . .
C36 C34 H34A 120.2 . .
C32 C34 H34A 120.2 . .
C33 C35 C36 119.5(4) . .
C33 C35 H35A 120.3 . .
C36 C35 H35A 120.3 . .
C34 C36 C35 117.0(4) . .
C34 C36 C36 120.8(5) . 6_454
C35 C36 C36 122.2(5) . 6_454

loop_
_geom_bond_atom_site_label_1
_geom_bond_atom_site_label_2
_geom_bond_distance
_geom_bond_site_symmetry_2
Ni1 O12 2.041(3) .
Ni1 O1 2.056(3) .
Ni1 O10 2.056(2) .
Ni1 N2 2.060(3) 9_655
Ni1 O9 2.064(3) .
Ni1 O13 2.111(3) .
Ni1 Ni2 2.9909(7) .
Ni2 O10 2.025(3) .
Ni2 O9 2.042(2) .
Ni2 O11 2.074(3) .
Ni2 O2 2.090(3) .
Ni2 O14 2.091(4) .
Ni2 N4 2.094(3) .
Ni3 O10 2.011(3) .
Ni3 O12 2.050(3) .
Ni3 N3 2.067(3) .
Ni3 O11 2.084(3) .
Ni3 O5 2.089(3) 7_444
Ni3 O7 2.113(3) 7_444
Ni4 O9 2.039(3) .
Ni4 O12 2.043(3) .
Ni4 O11 2.058(3) .
Ni4 N1 2.081(3) .
Ni4 O16 2.080(3) .
Ni4 O15 2.113(4) .
N1 C18 1.279(5) .
N1 C17 1.330(6) .
N3 C32 1.324(5) .
N3 C33 1.331(5) .
N2 C26 1.305(6) .
N2 C25 1.319(6) .
N2 Ni1 2.060(3) 9_655
N4 C27 1.320(5) .
N4 C28 1.338(5) .
O1 C1 1.256(4) .
O2 C1 1.264(5) .
O3 C4 1.226(6) .
O4 C4 1.252(6) .
O5 C12 1.232(5) .
O5 Ni3 2.089(3) 8_444
O6 C12 1.252(5) .
O7 C14 1.263(5) .
O7 Ni3 2.113(3) 8_444
O8 C14 1.257(5) .
O9 H9A 0.850(19) .
O10 H10A 0.815(19) .
O11 H11A 0.861(19) .
O12 H12A 0.819(19) .
O13 H13B 0.852(18) .
O13 H13A 0.875(18) .
O14 H14B 0.833(18) .
O14 H14C 0.92(2) .
O15 H15C 0.88(2) .
O15 H15B 0.86(2) .
O16 H16B 0.819(18) .
O16 H16C 0.879(18) .
C1 C2 1.509(5) .
C2 C8 1.388(6) .
C2 C3 1.388(5) .
C3 C5 1.393(7) .
C3 C4 1.542(7) .
C5 C6 1.350(8) .
C5 H5A 0.9300 .
C6 C7 1.388(7) .
C6 H6A 0.9300 .
C7 C8 1.411(6) .
C7 H7A 0.9300 .
C8 C9 1.482(6) .
C9 C16 1.381(6) .
C9 C10 1.389(5) .
C10 C11 1.385(5) .
C10 H10B 0.9300 .
C11 C13 1.387(5) .
C11 C12 1.511(5) .
C13 C15 1.382(5) .
C13 C14 1.515(6) .
C15 C16 1.349(6) .
C15 H15A 0.9300 .
C16 H16A 0.9300 .
C17 C19 1.363(6) .
C17 H17A 0.9300 .
C18 C20 1.407(6) .
C18 H18A 0.9300 .
C19 C21 1.376(6) .
C19 H19A 0.9300 .
C20 C21 1.363(6) .
C20 H20A 0.9300 .
C21 C22 1.476(5) .
C22 C23 1.353(6) .
C22 C24 1.362(6) .
C23 C25 1.366(6) .
C23 H23A 0.9300 .
C24 C26 1.380(6) .
C24 H24A 0.9300 .
C25 H25A 0.9300 .
C26 H26A 0.9300 .
C27 C29 1.382(5) .
C27 H27A 0.9300 .
C28 C30 1.367(5) .
C28 H28A 0.9300 .
C29 C31 1.387(6) .
C29 H29A 0.9300 .
C30 C31 1.375(6) .
C30 H30A 0.9300 .
C31 C31 1.491(7) 6_454
C32 C34 1.381(5) .
C32 H32A 0.9300 .
C33 C35 1.367(5) .
C33 H33A 0.9300 .
C34 C36 1.379(6) .
C34 H34A 0.9300 .
C35 C36 1.389(6) .
C35 H35A 0.9300 .
C36 C36 1.493(7) 6_454

loop_
_geom_torsion_atom_site_label_1
_geom_torsion_atom_site_label_2
_geom_torsion_atom_site_label_3
_geom_torsion_atom_site_label_4
_geom_torsion
_geom_torsion_site_symmetry_1
_geom_torsion_site_symmetry_4
Ni1 O1 C1 O2 6.0(6) . .
Ni1 O1 C1 C2 -177.7(2) . .
Ni2 O2 C1 O1 -2.0(6) . .
Ni2 O2 C1 C2 -178.3(2) . .
O1 C1 C2 C8 -72.0(5) . .
O2 C1 C2 C8 104.8(4) . .
O1 C1 C2 C3 108.7(4) . .
O2 C1 C2 C3 -74.6(5) . .
C8 C2 C3 C5 -2.3(7) . .
C1 C2 C3 C5 177.0(4) . .
C8 C2 C3 C4 178.8(4) . .
C1 C2 C3 C4 -1.8(7) . .
C2 C3 C4 O3 -39.8(7) . .
C5 C3 C4 O3 141.3(5) . .
C2 C3 C4 O4 142.6(5) . .
C5 C3 C4 O4 -36.2(7) . .
C2 C3 C5 C6 4.3(8) . .
C4 C3 C5 C6 -176.8(5) . .
C3 C5 C6 C7 -1.9(9) . .
C5 C6 C7 C8 -2.6(8) . .
C3 C2 C8 C7 -2.2(7) . .
C1 C2 C8 C7 178.5(4) . .
C3 C2 C8 C9 176.3(4) . .
C1 C2 C8 C9 -3.1(6) . .
C6 C7 C8 C2 4.6(7) . .
C6 C7 C8 C9 -173.9(4) . .
C2 C8 C9 C16 124.7(5) . .
C7 C8 C9 C16 -56.8(6) . .
C2 C8 C9 C10 -56.5(6) . .
C7 C8 C9 C10 121.9(5) . .
C16 C9 C10 C11 2.6(6) . .
C8 C9 C10 C11 -176.3(4) . .
C9 C10 C11 C13 -1.3(6) . .
C9 C10 C11 C12 177.0(4) . .
Ni3 O5 C12 O6 126.6(4) 8_444 .
Ni3 O5 C12 C11 -58.9(4) 8_444 .
C13 C11 C12 O5 90.3(5) . .
C10 C11 C12 O5 -87.8(5) . .
C13 C11 C12 O6 -94.7(5) . .
C10 C11 C12 O6 87.1(5) . .
C10 C11 C13 C15 -0.8(6) . .
C12 C11 C13 C15 -178.9(4) . .
C10 C11 C13 C14 174.3(4) . .
C12 C11 C13 C14 -3.7(6) . .
Ni3 O7 C14 O8 154.1(3) 8_444 .
Ni3 O7 C14 C13 -22.6(6) 8_444 .
C15 C13 C14 O8 -37.2(6) . .
C11 C13 C14 O8 147.7(4) . .
C15 C13 C14 O7 139.6(4) . .
C11 C13 C14 O7 -35.5(6) . .
C11 C13 C15 C16 1.6(7) . .
C14 C13 C15 C16 -173.7(4) . .
C13 C15 C16 C9 -0.2(7) . .
C10 C9 C16 C15 -1.8(7) . .
C8 C9 C16 C15 177.0(4) . .
C18 N1 C17 C19 5.8(8) . .
Ni4 N1 C17 C19 -166.3(4) . .
C17 N1 C18 C20 -4.8(8) . .
Ni4 N1 C18 C20 167.3(4) . .
N1 C17 C19 C21 -3.9(9) . .
N1 C18 C20 C21 1.9(9) . .
C18 C20 C21 C19 0.3(7) . .
C18 C20 C21 C22 -177.9(4) . .
C17 C19 C21 C20 0.7(8) . .
C17 C19 C21 C22 178.9(5) . .
C20 C21 C22 C23 177.9(6) . .
C19 C21 C22 C23 -0.2(8) . .
C20 C21 C22 C24 2.0(7) . .
C19 C21 C22 C24 -176.1(5) . .
C24 C22 C23 C25 -1.9(10) . .
C21 C22 C23 C25 -178.1(6) . .
C23 C22 C24 C26 2.4(9) . .
C21 C22 C24 C26 178.7(5) . .
C26 N2 C25 C23 3.6(10) . .
Ni1 N2 C25 C23 -177.4(6) 9_655 .
C22 C23 C25 N2 -1.1(12) . .
C25 N2 C26 C24 -3.0(9) . .
Ni1 N2 C26 C24 177.9(5) 9_655 .
C22 C24 C26 N2 0.1(11) . .
C28 N4 C27 C29 -2.8(7) . .
Ni2 N4 C27 C29 174.2(4) . .
C27 N4 C28 C30 0.8(7) . .
Ni2 N4 C28 C30 -176.3(4) . .
N4 C27 C29 C31 2.3(8) . .
N4 C28 C30 C31 1.6(8) . .
C28 C30 C31 C29 -2.1(7) . .
C28 C30 C31 C31 173.4(4) . 6_454
C27 C29 C31 C30 0.3(7) . .
C27 C29 C31 C31 -175.2(3) . 6_454
C33 N3 C32 C34 -0.3(6) . .
Ni3 N3 C32 C34 -176.1(3) . .
C32 N3 C33 C35 -1.3(7) . .
Ni3 N3 C33 C35 174.4(4) . .
N3 C32 C34 C36 0.3(7) . .
N3 C33 C35 C36 2.9(7) . .
C32 C34 C36 C35 1.2(6) . .
C32 C34 C36 C36 -178.2(3) . 6_454
C33 C35 C36 C34 -2.7(7) . .
C33 C35 C36 C36 176.7(3) . 6_454
